data_4132159
loop_
_publ_author_name
'Hartrampf, Nina'
'Winter, Nils'
'Pupo, Gabriele'
'Stoltz, Brian M.'
'Trauner, Dirk'

_publ_section_title
;
 Total Synthesis of the Norhasubanan Alkaloid Stephadiamine.
;
_journal_issue 28
_journal_name_full 'Journal of the American Chemical Society'
_journal_page_first 8675
_journal_page_last 8680
_journal_paper_doi 10.1021/jacs.8b01918
_journal_volume 140
_journal_year 2018
_chemical_formula_moiety 'C19 H23 N O5'
_chemical_formula_sum 'C19 H23 N O5'
_chemical_formula_weight 345.38
_space_group_crystal_system monoclinic
_space_group_IT_number 14
_space_group_name_Hall '-P 2ybc'
_space_group_name_H-M_alt 'P 1 21/c 1'
_atom_sites_solution_hydrogens geom
_audit_block_code C19H23NO5_tv175_trauner
_audit_creation_method SHELXL-2014
_audit_update_record 07-Jul-15
_cell_angle_alpha 90
_cell_angle_beta 102.4370(10)
_cell_angle_gamma 90
_cell_formula_units_Z 4
_cell_length_a 16.1951(7)
_cell_length_b 8.3508(4)
_cell_length_c 13.1442(6)
_cell_measurement_reflns_used 4804
_cell_measurement_temperature 100(2)
_cell_measurement_theta_max 24.9488
_cell_measurement_theta_min 2.7583
_cell_volume 1735.93(14)
_computing_cell_refinement 'APEX2 v2012.4-3 (Bruker AXS)'
_computing_data_collection 'Bruker Instrument Service v3.0.21'
_computing_data_reduction 'SAINT V8.18C (Bruker AXS Inc., 2011)'
_computing_structure_refinement
;
Sheldrick, G. M. (2008).
<i>Acta Cryst.</i> A<b>64</b>, 112--122.
;
_computing_structure_solution
;
A. Altomare, M. C. Burla, M. Camalli, G. L. Cascarano, C. Giacovazzo, A.
Guagliardi, A. G. G. Moliterni, G. Polidori, R. Spagna: SIR97: a new tool for
crystal structure determination and refinement; J. Appl. Crystallogr. 1999,
32, 115-119.
;
_diffrn_ambient_temperature 100(2)
_diffrn_detector_area_resol_mean 10.4167
_diffrn_measured_fraction_theta_full 0.998
_diffrn_measured_fraction_theta_max 0.998
_diffrn_measurement_device 'fixed-chi three-circle diffractometer'
_diffrn_measurement_device_type 'Bruker D8Venture'
_diffrn_measurement_method 'mix of phi and omega scans'
_diffrn_radiation_collimation 'focusing mirrors'
_diffrn_radiation_monochromator 'focusing mirrors'
_diffrn_radiation_type MoK\a
_diffrn_radiation_wavelength 0.71073
_diffrn_reflns_av_R_equivalents 0.0461
_diffrn_reflns_av_unetI/netI 0.0266
_diffrn_reflns_Laue_measured_fraction_full 0.998
_diffrn_reflns_Laue_measured_fraction_max 0.998
_diffrn_reflns_limit_h_max 19
_diffrn_reflns_limit_h_min -19
_diffrn_reflns_limit_k_max 9
_diffrn_reflns_limit_k_min -9
_diffrn_reflns_limit_l_max 14
_diffrn_reflns_limit_l_min -15
_diffrn_reflns_number 19934
_diffrn_reflns_point_group_measured_fraction_full 0.998
_diffrn_reflns_point_group_measured_fraction_max 0.998
_diffrn_reflns_theta_full 25.055
_diffrn_reflns_theta_max 25.04
_diffrn_reflns_theta_min 3.041
_diffrn_source 'rotating anode (TXS)'
_diffrn_source_current 50
_diffrn_source_power 2.5
_diffrn_source_type 'Bruker TXS'
_diffrn_source_voltage 50
_exptl_absorpt_coefficient_mu 0.096
_exptl_absorpt_correction_T_max 0.9579
_exptl_absorpt_correction_T_min 0.8970
_exptl_absorpt_correction_type multi-scan
_exptl_absorpt_process_details 'SADABS V2014/4 (Bruker AXS Inc.)'
_exptl_crystal_colour colourless
_exptl_crystal_density_diffrn 1.322
_exptl_crystal_density_method 'not measured'
_exptl_crystal_description platelet
_exptl_crystal_F_000 736
_exptl_crystal_size_max 0.100
_exptl_crystal_size_mid 0.090
_exptl_crystal_size_min 0.010
_refine_diff_density_max 0.215
_refine_diff_density_min -0.179
_refine_diff_density_rms 0.039
_refine_ls_extinction_method none
_refine_ls_goodness_of_fit_ref 1.034
_refine_ls_hydrogen_treatment constr
_refine_ls_matrix_type full
_refine_ls_number_parameters 229
_refine_ls_number_reflns 3072
_refine_ls_number_restraints 0
_refine_ls_restrained_S_all 1.034
_refine_ls_R_factor_all 0.0491
_refine_ls_R_factor_gt 0.0353
_refine_ls_shift/su_max 0.001
_refine_ls_shift/su_mean 0.000
_refine_ls_structure_factor_coef Fsqd
_refine_ls_weighting_details 'w=1/[\s^2^(Fo^2^)+(0.0407P)^2^+0.7699P] where P=(Fo^2^+2Fc^2^)/3'
_refine_ls_weighting_scheme calc
_refine_ls_wR_factor_gt 0.0849
_refine_ls_wR_factor_ref 0.0909
_reflns_Friedel_coverage 0.000
_reflns_number_gt 2472
_reflns_number_total 3072
_reflns_threshold_expression 'I > 2\s(I)'
_cod_data_source_file ja8b01918_si_002.cif
_cod_data_source_block tv175
_cod_original_sg_symbol_H-M 'P 21/c'
_cod_database_code 4132159
_shelx_space_group_comment
;
The symmetry employed for this shelxl refinement is uniquely defined
by the following loop, which should always be used as a source of
symmetry information in preference to the above space-group names.
They are only intended as comments.
;
_shelxl_version_number 2014-3

loop_
_space_group_symop_operation_xyz
'x, y, z'
'-x, y+1/2, -z+1/2'
'-x, -y, -z'
'x, -y-1/2, z-1/2'

loop_
_atom_site_label
_atom_site_type_symbol
_atom_site_fract_x
_atom_site_fract_y
_atom_site_fract_z
_atom_site_U_iso_or_equiv
_atom_site_adp_type
_atom_site_occupancy
_atom_site_site_symmetry_order
_atom_site_calc_flag
_atom_site_refinement_flags_posn
_atom_site_refinement_flags_adp
C1 C 0.26844(9) 0.23194(18) 0.10089(11) 0.0155(3) Uani 1 1 d . .
C2 C 0.28686(10) 0.35395(19) 0.02101(12) 0.0180(3) Uani 1 1 d . .
C3 C 0.22744(10) 0.49313(19) -0.00228(13) 0.0227(4) Uani 1 1 d . .
H3A H 0.2464 0.5686 -0.0507 0.027 Uiso 1 1 calc R U
H3B H 0.2245 0.5511 0.0626 0.027 Uiso 1 1 calc R U
C4 C 0.14134(10) 0.4224(2) -0.05221(12) 0.0209(4) Uani 1 1 d . .
H4A H 0.0990 0.5096 -0.0674 0.025 Uiso 1 1 calc R U
H4B H 0.1446 0.3708 -0.1190 0.025 Uiso 1 1 calc R U
C5 C 0.11322(10) 0.30087(18) 0.01807(11) 0.0159(3) Uani 1 1 d . .
C6 C 0.02750(10) 0.27706(18) 0.01116(11) 0.0169(3) Uani 1 1 d . .
H6 H -0.0118 0.3383 -0.0377 0.020 Uiso 1 1 calc R U
C7 C -0.00278(9) 0.16718(18) 0.07287(11) 0.0160(3) Uani 1 1 d . .
H7 H -0.0619 0.1537 0.0668 0.019 Uiso 1 1 calc R U
C8 C 0.05446(9) 0.07683(18) 0.14390(11) 0.0146(3) Uani 1 1 d . .
C9 C 0.14143(9) 0.09500(17) 0.14963(11) 0.0141(3) Uani 1 1 d . .
C10 C 0.17219(9) 0.20901(18) 0.08894(11) 0.0143(3) Uani 1 1 d . .
C11 C 0.30747(10) 0.30322(19) 0.21074(12) 0.0185(3) Uani 1 1 d . .
H11A H 0.2812 0.4087 0.2171 0.022 Uiso 1 1 calc R U
H11B H 0.2932 0.2320 0.2646 0.022 Uiso 1 1 calc R U
C12 C 0.40352(10) 0.3240(2) 0.23210(13) 0.0246(4) Uani 1 1 d . .
H12A H 0.4303 0.2171 0.2356 0.029 Uiso 1 1 calc R U
H12B H 0.4186 0.3828 0.1732 0.029 Uiso 1 1 calc R U
C13 C 0.43900(10) 0.4138(2) 0.33271(13) 0.0227(4) Uani 1 1 d . .
H13A H 0.4153 0.3665 0.3893 0.027 Uiso 1 1 calc R U
H13B H 0.5011 0.3985 0.3511 0.027 Uiso 1 1 calc R U
C14 C 0.42036(10) 0.5895(2) 0.32704(14) 0.0248(4) Uani 1 1 d . .
C15 C 0.42504(13) 0.8242(2) 0.42974(19) 0.0462(6) Uani 1 1 d . .
H15A H 0.4339 0.8548 0.5033 0.069 Uiso 1 1 calc R U
H15B H 0.3662 0.8455 0.3950 0.069 Uiso 1 1 calc R U
H15C H 0.4629 0.8867 0.3961 0.069 Uiso 1 1 calc R U
C16 C 0.31503(9) 0.07367(18) 0.08673(12) 0.0166(3) Uani 1 1 d . .
H16A H 0.3731 0.0990 0.0789 0.020 Uiso 1 1 calc R U
H16B H 0.3196 0.0071 0.1500 0.020 Uiso 1 1 calc R U
C17 C 0.27170(10) -0.01790(19) -0.00389(13) 0.0208(4) Uani 1 1 d . .
C18 C -0.05525(10) -0.0363(2) 0.21575(13) 0.0223(4) Uani 1 1 d . .
H18A H -0.0631 -0.1103 0.2708 0.033 Uiso 1 1 calc R U
H18B H -0.0886 -0.0731 0.1486 0.033 Uiso 1 1 calc R U
H18C H -0.0740 0.0710 0.2308 0.033 Uiso 1 1 calc R U
C19 C 0.19053(11) -0.16649(19) 0.20845(14) 0.0263(4) Uani 1 1 d . .
H19A H 0.2469 -0.2150 0.2205 0.039 Uiso 1 1 calc R U
H19B H 0.1595 -0.1922 0.1378 0.039 Uiso 1 1 calc R U
H19C H 0.1597 -0.2088 0.2592 0.039 Uiso 1 1 calc R U
N1 N 0.23733(9) -0.08984(19) -0.07488(12) 0.0344(4) Uani 1 1 d . .
O2 O 0.34584(7) 0.33645(13) -0.02157(9) 0.0241(3) Uani 1 1 d . .
O3 O 0.03229(7) -0.03119(13) 0.21157(8) 0.0187(3) Uani 1 1 d . .
O4 O 0.19857(6) 0.00507(12) 0.22001(8) 0.0177(3) Uani 1 1 d . .
O5 O 0.44284(8) 0.65612(15) 0.42212(10) 0.0339(3) Uani 1 1 d . .
O6 O 0.39079(8) 0.66438(16) 0.24916(10) 0.0346(3) Uani 1 1 d . .

loop_
_atom_site_aniso_label
_atom_site_aniso_U_11
_atom_site_aniso_U_22
_atom_site_aniso_U_33
_atom_site_aniso_U_23
_atom_site_aniso_U_13
_atom_site_aniso_U_12
C1 0.0156(8) 0.0161(8) 0.0147(8) -0.0026(6) 0.0029(6) -0.0002(6)
C2 0.0181(8) 0.0180(8) 0.0174(8) -0.0042(6) 0.0029(6) -0.0047(7)
C3 0.0257(9) 0.0176(8) 0.0272(9) 0.0020(7) 0.0109(7) -0.0011(7)
C4 0.0206(8) 0.0213(9) 0.0218(8) 0.0057(7) 0.0068(7) 0.0046(7)
C5 0.0195(8) 0.0150(8) 0.0138(7) -0.0013(6) 0.0049(6) 0.0026(6)
C6 0.0197(8) 0.0170(8) 0.0135(7) 0.0011(6) 0.0021(6) 0.0050(6)
C7 0.0128(7) 0.0185(8) 0.0159(8) -0.0037(6) 0.0013(6) 0.0008(6)
C8 0.0179(8) 0.0134(7) 0.0123(7) -0.0023(6) 0.0032(6) -0.0020(6)
C9 0.0165(7) 0.0142(8) 0.0098(7) -0.0024(6) -0.0009(6) 0.0025(6)
C10 0.0176(8) 0.0143(8) 0.0112(7) -0.0047(6) 0.0037(6) 0.0004(6)
C11 0.0179(8) 0.0207(8) 0.0169(8) -0.0056(6) 0.0037(6) -0.0022(6)
C12 0.0184(8) 0.0326(10) 0.0222(9) -0.0093(7) 0.0032(7) -0.0024(7)
C13 0.0169(8) 0.0289(9) 0.0212(8) -0.0054(7) 0.0018(7) -0.0042(7)
C14 0.0116(8) 0.0324(10) 0.0303(10) -0.0057(8) 0.0047(7) -0.0054(7)
C15 0.0328(11) 0.0323(11) 0.0760(16) -0.0251(11) 0.0174(11) -0.0047(9)
C16 0.0160(8) 0.0182(8) 0.0154(7) -0.0009(6) 0.0031(6) 0.0010(6)
C17 0.0188(9) 0.0187(8) 0.0251(9) -0.0022(7) 0.0049(7) 0.0060(7)
C18 0.0170(8) 0.0257(9) 0.0256(9) 0.0041(7) 0.0079(7) -0.0002(7)
C19 0.0236(9) 0.0177(9) 0.0360(10) 0.0074(7) 0.0029(8) 0.0027(7)
N1 0.0296(8) 0.0319(9) 0.0372(9) -0.0175(8) -0.0028(7) 0.0065(7)
O2 0.0225(6) 0.0259(7) 0.0267(6) 0.0016(5) 0.0118(5) 0.0004(5)
O3 0.0159(6) 0.0213(6) 0.0190(5) 0.0049(5) 0.0037(4) -0.0016(5)
O4 0.0165(6) 0.0185(6) 0.0162(5) 0.0032(4) -0.0007(4) 0.0015(4)
O5 0.0279(7) 0.0318(7) 0.0400(8) -0.0181(6) 0.0025(6) -0.0020(6)
O6 0.0278(7) 0.0360(8) 0.0392(8) 0.0044(6) 0.0059(6) -0.0008(6)

loop_
_atom_type_symbol
_atom_type_description
_atom_type_scat_dispersion_real
_atom_type_scat_dispersion_imag
_atom_type_scat_source
C C 0.0033 0.0016 'International Tables Vol C Tables 4.2.6.8 and 6.1.1.4'
H H 0.0000 0.0000 'International Tables Vol C Tables 4.2.6.8 and 6.1.1.4'
N N 0.0061 0.0033 'International Tables Vol C Tables 4.2.6.8 and 6.1.1.4'
O O 0.0106 0.0060 'International Tables Vol C Tables 4.2.6.8 and 6.1.1.4'

loop_
_geom_angle_atom_site_label_1
_geom_angle_atom_site_label_2
_geom_angle_atom_site_label_3
_geom_angle
C2 C1 C10 110.65(12)
C2 C1 C16 108.14(12)
C10 C1 C16 112.83(12)
C2 C1 C11 106.20(12)
C10 C1 C11 109.85(11)
C16 C1 C11 108.93(12)
O2 C2 C3 122.23(14)
O2 C2 C1 121.47(14)
C3 C2 C1 116.30(13)
C2 C3 C4 105.96(13)
C2 C3 H3A 110.5
C4 C3 H3A 110.5
C2 C3 H3B 110.5
C4 C3 H3B 110.5
H3A C3 H3B 108.7
C5 C4 C3 111.44(13)
C5 C4 H4A 109.3
C3 C4 H4A 109.3
C5 C4 H4B 109.3
C3 C4 H4B 109.3
H4A C4 H4B 108.0
C6 C5 C10 119.47(14)
C6 C5 C4 119.14(14)
C10 C5 C4 121.37(13)
C7 C6 C5 122.25(14)
C7 C6 H6 118.9
C5 C6 H6 118.9
C6 C7 C8 119.03(14)
C6 C7 H7 120.5
C8 C7 H7 120.5
O3 C8 C7 124.39(13)
O3 C8 C9 115.95(13)
C7 C8 C9 119.65(13)
O4 C9 C10 118.82(13)
O4 C9 C8 119.83(13)
C10 C9 C8 121.27(13)
C9 C10 C5 118.24(13)
C9 C10 C1 120.08(13)
C5 C10 C1 121.69(13)
C12 C11 C1 113.93(12)
C12 C11 H11A 108.8
C1 C11 H11A 108.8
C12 C11 H11B 108.8
C1 C11 H11B 108.8
H11A C11 H11B 107.7
C13 C12 C11 113.22(13)
C13 C12 H12A 108.9
C11 C12 H12A 108.9
C13 C12 H12B 108.9
C11 C12 H12B 108.9
H12A C12 H12B 107.7
C14 C13 C12 113.92(15)
C14 C13 H13A 108.8
C12 C13 H13A 108.8
C14 C13 H13B 108.8
C12 C13 H13B 108.8
H13A C13 H13B 107.7
O6 C14 O5 123.52(17)
O6 C14 C13 126.10(16)
O5 C14 C13 110.37(15)
O5 C15 H15A 109.5
O5 C15 H15B 109.5
H15A C15 H15B 109.5
O5 C15 H15C 109.5
H15A C15 H15C 109.5
H15B C15 H15C 109.5
C17 C16 C1 112.50(13)
C17 C16 H16A 109.1
C1 C16 H16A 109.1
C17 C16 H16B 109.1
C1 C16 H16B 109.1
H16A C16 H16B 107.8
N1 C17 C16 179.68(18)
O3 C18 H18A 109.5
O3 C18 H18B 109.5
H18A C18 H18B 109.5
O3 C18 H18C 109.5
H18A C18 H18C 109.5
H18B C18 H18C 109.5
O4 C19 H19A 109.5
O4 C19 H19B 109.5
H19A C19 H19B 109.5
O4 C19 H19C 109.5
H19A C19 H19C 109.5
H19B C19 H19C 109.5
C8 O3 C18 116.45(12)
C9 O4 C19 115.90(12)
C14 O5 C15 116.72(16)

loop_
_geom_bond_atom_site_label_1
_geom_bond_atom_site_label_2
_geom_bond_distance
C1 C2 1.538(2)
C1 C10 1.545(2)
C1 C16 1.553(2)
C1 C11 1.564(2)
C2 O2 1.2154(18)
C2 C3 1.498(2)
C3 C4 1.526(2)
C3 H3A 0.9900
C3 H3B 0.9900
C4 C5 1.508(2)
C4 H4A 0.9900
C4 H4B 0.9900
C5 C6 1.386(2)
C5 C10 1.409(2)
C6 C7 1.383(2)
C6 H6 0.9500
C7 C8 1.388(2)
C7 H7 0.9500
C8 O3 1.3680(18)
C8 C9 1.403(2)
C9 O4 1.3811(17)
C9 C10 1.401(2)
C11 C12 1.530(2)
C11 H11A 0.9900
C11 H11B 0.9900
C12 C13 1.521(2)
C12 H12A 0.9900
C12 H12B 0.9900
C13 C14 1.496(2)
C13 H13A 0.9900
C13 H13B 0.9900
C14 O6 1.207(2)
C14 O5 1.345(2)
C15 O5 1.441(2)
C15 H15A 0.9800
C15 H15B 0.9800
C15 H15C 0.9800
C16 C17 1.461(2)
C16 H16A 0.9900
C16 H16B 0.9900
C17 N1 1.148(2)
C18 O3 1.4311(18)
C18 H18A 0.9800
C18 H18B 0.9800
C18 H18C 0.9800
C19 O4 1.4436(19)
C19 H19A 0.9800
C19 H19B 0.9800
C19 H19C 0.9800

loop_
_geom_torsion_atom_site_label_1
_geom_torsion_atom_site_label_2
_geom_torsion_atom_site_label_3
_geom_torsion_atom_site_label_4
_geom_torsion
C10 C1 C2 O2 -142.15(14)
C16 C1 C2 O2 -18.1(2)
C11 C1 C2 O2 98.69(16)
C10 C1 C2 C3 36.91(18)
C16 C1 C2 C3 160.96(13)
C11 C1 C2 C3 -82.25(16)
O2 C2 C3 C4 115.07(16)
C1 C2 C3 C4 -63.98(17)
C2 C3 C4 C5 57.36(16)
C3 C4 C5 C6 151.61(14)
C3 C4 C5 C10 -29.7(2)
C10 C5 C6 C7 1.0(2)
C4 C5 C6 C7 179.75(14)
C5 C6 C7 C8 -0.3(2)
C6 C7 C8 O3 177.57(13)
C6 C7 C8 C9 -1.9(2)
O3 C8 C9 O4 0.6(2)
C7 C8 C9 O4 -179.85(13)
O3 C8 C9 C10 -176.00(13)
C7 C8 C9 C10 3.5(2)
O4 C9 C10 C5 -179.47(12)
C8 C9 C10 C5 -2.8(2)
O4 C9 C10 C1 0.3(2)
C8 C9 C10 C1 176.99(13)
C6 C5 C10 C9 0.6(2)
C4 C5 C10 C9 -178.15(13)
C6 C5 C10 C1 -179.23(13)
C4 C5 C10 C1 2.1(2)
C2 C1 C10 C9 175.80(13)
C16 C1 C10 C9 54.49(17)
C11 C1 C10 C9 -67.26(17)
C2 C1 C10 C5 -4.41(19)
C16 C1 C10 C5 -125.73(15)
C11 C1 C10 C5 112.52(15)
C2 C1 C11 C12 -62.73(17)
C10 C1 C11 C12 177.58(13)
C16 C1 C11 C12 53.53(17)
C1 C11 C12 C13 172.23(14)
C11 C12 C13 C14 -73.12(18)
C12 C13 C14 O6 -10.0(2)
C12 C13 C14 O5 171.19(13)
C2 C1 C16 C17 -76.88(16)
C10 C1 C16 C17 45.85(17)
C11 C1 C16 C17 168.11(13)
C7 C8 O3 C18 -7.1(2)
C9 C8 O3 C18 172.39(13)
C10 C9 O4 C19 -123.86(14)
C8 C9 O4 C19 59.42(18)
O6 C14 O5 C15 3.9(2)
C13 C14 O5 C15 -177.25(14)
